data_1565986
loop_
_publ_author_name
'Haddaoui, Souhir'
'Ouerghi, Zeineb'
'Arfaoui, Youssef'
'Maris, Thierry'
'Kefi, Riadh'

_publ_section_title
;
 Structural characterization, dielectric properties, optical and
 theoretical DFT study of (C8H14N2)(BF4)2&#x00B7;H2O compound
;
_journal_issue 8
_journal_name_full 'Journal of the Iranian Chemical Society'
_journal_page_first 2065
_journal_page_last 2077
_journal_paper_doi 10.1007/s13738-021-02165-4
_journal_volume 18
_journal_year 2021
_chemical_formula_moiety '2(B F4), H2 O, C8 H14 N2'
_chemical_formula_sum 'C8 H16 B2 F8 N2 O'
_chemical_formula_weight 329.85
_chemical_name_common
;
Xylenediaminium bis(tetrafluoroborate) monohydrate
;
_space_group_crystal_system monoclinic
_space_group_IT_number 14
_space_group_name_Hall '-P 2ybc'
_space_group_name_H-M_alt 'P 1 21/c 1'
_atom_sites_solution_hydrogens mixed
_atom_sites_solution_primary dual
_audit_creation_date 2018-11-27
_audit_creation_method
;
Olex2 1.2
(compiled 2018.05.29 svn.r3508 for OlexSys, GUI svn.r5506)
;
_cell_angle_alpha 90
_cell_angle_beta 95.105(1)
_cell_angle_gamma 90
_cell_formula_units_Z 4
_cell_length_a 5.4839(2)
_cell_length_b 10.9453(3)
_cell_length_c 23.0760(6)
_cell_measurement_reflns_used 9116
_cell_measurement_temperature 150
_cell_measurement_theta_max 54.932
_cell_measurement_theta_min 3.347
_cell_volume 1379.59(7)
_computing_cell_refinement
;        
SAINT (2013) V8.37A; Integration Software for Single Crystal Data. 
Bruker AXS Inc., Madison, WI 53719-1173.'
;
_computing_data_collection
;
APEX 2 (2013) Bruker AXS Inc., Madison, WI 53719-1173.
;
_computing_data_reduction
;        
SAINT (2013) V8.37A; Integration Software for Single Crystal Data. 
Bruker AXS Inc., Madison, WI 53719-1173.'
;
_computing_molecular_graphics 'Olex2 (Dolomanov et al., 2009)'
_computing_publication_material 'Olex2 (Dolomanov et al., 2009)'
_computing_structure_refinement 'XL (Sheldrick, 2008)'
_computing_structure_solution 'XT (Sheldrick, 2015)'
_diffrn_ambient_temperature 150
_diffrn_detector 'CMOS Area detector'
_diffrn_detector_area_resol_mean 10.24
_diffrn_detector_type 'Bruker Photon 100 CMOS Detector'
_diffrn_measured_fraction_theta_full 1.000
_diffrn_measured_fraction_theta_max 1.000
_diffrn_measurement_device 'k-geometry diffractometer'
_diffrn_measurement_device_type 'Bruker Venture Metaljet'
_diffrn_measurement_method '\w and \f scans'
_diffrn_radiation_collimation 'Focusing mirrors'
_diffrn_radiation_monochromator 'Helios MX Mirror Optics'
_diffrn_radiation_probe x-ray
_diffrn_radiation_type GaK\a
_diffrn_radiation_wavelength 1.34139
_diffrn_reflns_av_R_equivalents 0.0307
_diffrn_reflns_av_unetI/netI 0.0193
_diffrn_reflns_Laue_measured_fraction_full 1.000
_diffrn_reflns_Laue_measured_fraction_max 1.000
_diffrn_reflns_limit_h_max 6
_diffrn_reflns_limit_h_min -6
_diffrn_reflns_limit_k_max 13
_diffrn_reflns_limit_k_min -13
_diffrn_reflns_limit_l_max 28
_diffrn_reflns_limit_l_min -28
_diffrn_reflns_number 19157
_diffrn_reflns_point_group_measured_fraction_full 1.000
_diffrn_reflns_point_group_measured_fraction_max 1.000
_diffrn_reflns_theta_full 53.594
_diffrn_reflns_theta_max 54.907
_diffrn_reflns_theta_min 3.346
_diffrn_source 'Metal Jet'
_diffrn_source_target Ga
_diffrn_source_type 'Gallium Liquid Metal Jet Source'
_exptl_absorpt_coefficient_mu 1.008
_exptl_absorpt_correction_T_max 0.5122
_exptl_absorpt_correction_T_min 0.4063
_exptl_absorpt_correction_type multi-scan
_exptl_absorpt_process_details
;   
SADABS-2016/2 (Bruker,2016/2) was used for absorption correction. 
wR2(int) was 0.1188 before and 0.0532 after correction. 
The Ratio of minimum to maximum transmission is 0.7932. 
The \l/2 correction factor is Not present.'
;
_exptl_crystal_colour 'clear light colourless'
_exptl_crystal_colour_lustre clear
_exptl_crystal_colour_modifier light
_exptl_crystal_colour_primary colourless
_exptl_crystal_density_diffrn 1.588
_exptl_crystal_description Block
_exptl_crystal_F_000 672
_exptl_crystal_size_max 0.24
_exptl_crystal_size_mid 0.12
_exptl_crystal_size_min 0.1
_refine_diff_density_max 0.446
_refine_diff_density_min -0.392
_refine_diff_density_rms 0.093
_refine_ls_extinction_coef 0.070(3)
_refine_ls_extinction_expression Fc^*^=kFc[1+0.001xFc^2^\l^3^/sin(2\q)]^-1/4^
_refine_ls_extinction_method 'SHELXL-2014/7 (Sheldrick 2014'
_refine_ls_goodness_of_fit_ref 1.096
_refine_ls_hydrogen_treatment constr
_refine_ls_matrix_type full
_refine_ls_number_parameters 196
_refine_ls_number_reflns 2619
_refine_ls_number_restraints 0
_refine_ls_restrained_S_all 1.096
_refine_ls_R_factor_all 0.0475
_refine_ls_R_factor_gt 0.0469
_refine_ls_shift/su_max 0.000
_refine_ls_shift/su_mean 0.000
_refine_ls_structure_factor_coef Fsqd
_refine_ls_weighting_details 'w=1/[\s^2^(Fo^2^)+(0.0665P)^2^+0.7265P] where P=(Fo^2^+2Fc^2^)/3'
_refine_ls_weighting_scheme calc
_refine_ls_wR_factor_gt 0.1170
_refine_ls_wR_factor_ref 0.1177
_reflns_Friedel_coverage 0.000
_reflns_Friedel_fraction_full .
_reflns_Friedel_fraction_max .
_reflns_number_gt 2549
_reflns_number_total 2619
_reflns_threshold_expression 'I > 2\s(I)'
_cod_data_source_file haddou1.cif
_cod_data_source_block haddou1
_cod_database_code 1565986

loop_
_space_group_symop_id
_space_group_symop_operation_xyz
1 'x, y, z'
2 '-x, y+1/2, -z+1/2'
3 '-x, -y, -z'
4 'x, -y-1/2, z-1/2'

loop_
_atom_site_label
_atom_site_type_symbol
_atom_site_fract_x
_atom_site_fract_y
_atom_site_fract_z
_atom_site_U_iso_or_equiv
_atom_site_adp_type
_atom_site_occupancy
_atom_site_site_symmetry_order
_atom_site_calc_flag
_atom_site_refinement_flags_posn
_atom_site_refinement_flags_adp
_atom_site_refinement_flags_occupancy
_atom_site_disorder_assembly
_atom_site_disorder_group
F1 F 0.64664(18) 0.97457(9) 0.42841(4) 0.0329(3) Uani 1 1 d . . . . .
F2 F 0.6030(2) 0.77510(10) 0.45261(5) 0.0438(3) Uani 1 1 d . . . . .
F3 F 0.7451(2) 0.82759(11) 0.36648(5) 0.0459(3) Uani 1 1 d . . . . .
F4 F 0.34602(18) 0.85930(9) 0.38051(5) 0.0383(3) Uani 1 1 d . . . . .
B1 B 0.5858(3) 0.85886(15) 0.40775(8) 0.0247(4) Uani 1 1 d . . . . .
F5 F 0.26936(18) 0.22839(10) 0.27187(4) 0.0350(3) Uani 1 1 d . . . . .
F6 F 0.5364(2) 0.09196(14) 0.31366(5) 0.0547(4) Uani 1 1 d . . . . .
F7 F 0.47307(19) 0.10143(12) 0.21550(5) 0.0430(3) Uani 1 1 d . . . . .
F8 F 0.6833(2) 0.24981(12) 0.26472(6) 0.0546(4) Uani 1 1 d . . . . .
B2 B 0.4921(3) 0.16864(19) 0.26639(8) 0.0272(4) Uani 1 1 d . . . . .
O1 O 0.9966(2) 0.45289(11) 0.24909(5) 0.0292(3) Uani 1 1 d . . . . .
H1D H 1.1196 0.4054 0.2529 0.044 Uiso 1 1 d G . . . .
H1E H 0.8758 0.4077 0.2554 0.044 Uiso 1 1 d G . . . .
N1 N 1.0490(2) 0.64114(11) 0.33244(5) 0.0223(3) Uani 1 1 d . . . . .
H1A H 1.0312 0.5813 0.3050 0.027 Uiso 1 1 calc GR . . . .
H1B H 1.1450 0.7017 0.3199 0.027 Uiso 1 1 calc GR . . . .
H1C H 0.8994 0.6721 0.3386 0.027 Uiso 1 1 calc GR . . . .
N2 N 1.0475(2) 0.07279(12) 0.36430(6) 0.0235(3) Uani 1 1 d . . . . .
H2A H 1.0781 0.1195 0.3331 0.028 Uiso 1 1 calc GR . . . .
H2B H 0.8833 0.0611 0.3644 0.028 Uiso 1 1 calc GR . . . .
H2C H 1.1233 -0.0008 0.3620 0.028 Uiso 1 1 calc GR . . . .
C1 C 1.1310(3) 0.36231(14) 0.40080(6) 0.0214(3) Uani 1 1 d . . . . .
H1 H 1.2714 0.3529 0.3799 0.026 Uiso 1 1 calc R . . . .
C2 C 1.0342(3) 0.47829(14) 0.40776(6) 0.0211(3) Uani 1 1 d . . . . .
C3 C 0.8238(3) 0.49101(14) 0.43711(6) 0.0230(3) Uani 1 1 d . . . . .
H3 H 0.7553 0.5697 0.4419 0.028 Uiso 1 1 calc R . . . .
C4 C 0.7148(3) 0.38874(15) 0.45925(6) 0.0233(3) Uani 1 1 d . . . . .
H4 H 0.5698 0.3976 0.4786 0.028 Uiso 1 1 calc R . . . .
C5 C 0.8161(3) 0.27352(14) 0.45337(6) 0.0222(3) Uani 1 1 d . . . . .
H5 H 0.7425 0.2041 0.4694 0.027 Uiso 1 1 calc R . . . .
C6 C 1.0256(3) 0.25986(13) 0.42398(6) 0.0210(3) Uani 1 1 d . . . . .
C7 C 1.1662(3) 0.58919(16) 0.38795(7) 0.0295(4) Uani 1 1 d . . . . .
H7A H 1.1697 0.6525 0.4186 0.035 Uiso 1 1 calc R . . . .
H7B H 1.3376 0.5668 0.3825 0.035 Uiso 1 1 calc R . . . .
C8 C 1.1424(3) 0.13601(15) 0.41903(7) 0.0283(4) Uani 1 1 d . . . . .
H8A H 1.3221 0.1457 0.4196 0.034 Uiso 1 1 calc R . . . .
H8B H 1.1081 0.0853 0.4529 0.034 Uiso 1 1 calc R . . . .

loop_
_atom_site_aniso_label
_atom_site_aniso_U_11
_atom_site_aniso_U_22
_atom_site_aniso_U_33
_atom_site_aniso_U_23
_atom_site_aniso_U_13
_atom_site_aniso_U_12
F1 0.0380(6) 0.0204(5) 0.0406(6) -0.0038(4) 0.0056(4) -0.0037(4)
F2 0.0474(7) 0.0293(6) 0.0536(7) 0.0146(5) -0.0020(5) -0.0019(5)
F3 0.0393(6) 0.0446(7) 0.0562(7) -0.0150(5) 0.0167(5) 0.0072(5)
F4 0.0231(5) 0.0246(5) 0.0659(7) 0.0049(5) -0.0040(5) -0.0003(4)
B1 0.0213(8) 0.0165(8) 0.0365(9) -0.0002(7) 0.0044(7) 0.0013(6)
F5 0.0317(6) 0.0365(6) 0.0373(6) 0.0010(4) 0.0067(4) 0.0094(4)
F6 0.0343(6) 0.0819(10) 0.0480(7) 0.0329(7) 0.0051(5) 0.0134(6)
F7 0.0304(6) 0.0566(7) 0.0426(6) -0.0168(5) 0.0068(4) 0.0016(5)
F8 0.0450(7) 0.0536(8) 0.0683(9) -0.0133(6) 0.0221(6) -0.0242(6)
B2 0.0197(8) 0.0353(10) 0.0267(9) 0.0030(7) 0.0031(6) -0.0012(7)
O1 0.0314(6) 0.0241(6) 0.0322(6) 0.0004(5) 0.0036(5) 0.0002(5)
N1 0.0242(6) 0.0202(6) 0.0226(6) 0.0020(5) 0.0031(5) 0.0010(5)
N2 0.0226(6) 0.0201(6) 0.0284(7) -0.0029(5) 0.0056(5) 0.0008(5)
C1 0.0185(7) 0.0277(8) 0.0181(7) -0.0021(6) 0.0012(5) 0.0004(6)
C2 0.0230(7) 0.0216(7) 0.0178(7) 0.0007(5) -0.0031(5) -0.0029(6)
C3 0.0251(7) 0.0211(7) 0.0221(7) -0.0033(6) -0.0025(6) 0.0050(6)
C4 0.0193(7) 0.0296(8) 0.0212(7) -0.0032(6) 0.0023(5) 0.0012(6)
C5 0.0229(7) 0.0222(8) 0.0210(7) 0.0002(6) 0.0000(5) -0.0033(6)
C6 0.0218(7) 0.0202(7) 0.0200(7) -0.0030(5) -0.0031(5) 0.0028(5)
C7 0.0331(9) 0.0281(8) 0.0256(8) 0.0058(6) -0.0068(6) -0.0090(7)
C8 0.0305(8) 0.0240(8) 0.0294(8) -0.0037(6) -0.0037(6) 0.0073(6)

loop_
_atom_type_symbol
_atom_type_description
_atom_type_scat_dispersion_real
_atom_type_scat_dispersion_imag
_atom_type_scat_source
C C 0.0137 0.0067 'International Tables Vol C Tables 4.2.6.8 and 6.1.1.4'
H H 0.0000 0.0000 'International Tables Vol C Tables 4.2.6.8 and 6.1.1.4'
B B 0.0073 0.0030 'International Tables Vol C Tables 4.2.6.8 and 6.1.1.4'
F F 0.0580 0.0411 'International Tables Vol C Tables 4.2.6.8 and 6.1.1.4'
N N 0.0241 0.0137 'International Tables Vol C Tables 4.2.6.8 and 6.1.1.4'
O O 0.0389 0.0241 'International Tables Vol C Tables 4.2.6.8 and 6.1.1.4'

loop_
_geom_angle_atom_site_label_1
_geom_angle_atom_site_label_2
_geom_angle_atom_site_label_3
_geom_angle
_geom_angle_site_symmetry_1
_geom_angle_site_symmetry_3
F1 B1 F3 108.32(14) . .
F1 B1 F4 109.75(13) . .
F2 B1 F1 110.58(14) . .
F2 B1 F3 110.19(14) . .
F2 B1 F4 109.65(14) . .
F3 B1 F4 108.31(14) . .
F6 B2 F5 107.83(13) . .
F6 B2 F7 110.03(16) . .
F7 B2 F5 108.95(13) . .
F8 B2 F5 111.93(16) . .
F8 B2 F6 109.46(15) . .
F8 B2 F7 108.63(14) . .
H1D O1 H1E 104.4 . .
H1A N1 H1B 109.5 . .
H1A N1 H1C 109.5 . .
H1B N1 H1C 109.5 . .
C7 N1 H1A 109.5 . .
C7 N1 H1B 109.5 . .
C7 N1 H1C 109.5 . .
H2A N2 H2B 109.5 . .
H2A N2 H2C 109.5 . .
H2B N2 H2C 109.5 . .
C8 N2 H2A 109.5 . .
C8 N2 H2B 109.5 . .
C8 N2 H2C 109.5 . .
C2 C1 H1 119.5 . .
C6 C1 H1 119.5 . .
C6 C1 C2 121.05(13) . .
C1 C2 C3 119.18(13) . .
C1 C2 C7 120.14(14) . .
C3 C2 C7 120.51(14) . .
C2 C3 H3 120.0 . .
C4 C3 C2 120.01(14) . .
C4 C3 H3 120.0 . .
C3 C4 H4 119.8 . .
C3 C4 C5 120.46(13) . .
C5 C4 H4 119.8 . .
C4 C5 H5 120.0 . .
C4 C5 C6 119.94(14) . .
C6 C5 H5 120.0 . .
C1 C6 C5 119.33(13) . .
C1 C6 C8 120.12(14) . .
C5 C6 C8 120.51(14) . .
N1 C7 C2 112.68(12) . .
N1 C7 H7A 109.1 . .
N1 C7 H7B 109.1 . .
C2 C7 H7A 109.1 . .
C2 C7 H7B 109.1 . .
H7A C7 H7B 107.8 . .
N2 C8 C6 111.25(12) . .
N2 C8 H8A 109.4 . .
N2 C8 H8B 109.4 . .
C6 C8 H8A 109.4 . .
C6 C8 H8B 109.4 . .
H8A C8 H8B 108.0 . .

loop_
_geom_bond_atom_site_label_1
_geom_bond_atom_site_label_2
_geom_bond_distance
_geom_bond_site_symmetry_2
F1 B1 1.383(2) .
F2 B1 1.380(2) .
F3 B1 1.391(2) .
F4 B1 1.406(2) .
F5 B2 1.401(2) .
F6 B2 1.381(2) .
F7 B2 1.382(2) .
F8 B2 1.378(2) .
O1 H1D 0.8498 .
O1 H1E 0.8498 .
N1 H1A 0.9100 .
N1 H1B 0.9100 .
N1 H1C 0.9100 .
N1 C7 1.4936(19) .
N2 H2A 0.9100 .
N2 H2B 0.9100 .
N2 H2C 0.9100 .
N2 C8 1.493(2) .
C1 H1 0.9500 .
C1 C2 1.391(2) .
C1 C6 1.390(2) .
C2 C3 1.396(2) .
C2 C7 1.505(2) .
C3 H3 0.9500 .
C3 C4 1.388(2) .
C4 H4 0.9500 .
C4 C5 1.390(2) .
C5 H5 0.9500 .
C5 C6 1.393(2) .
C6 C8 1.508(2) .
C7 H7A 0.9900 .
C7 H7B 0.9900 .
C8 H8A 0.9900 .
C8 H8B 0.9900 .

loop_
_geom_hbond_atom_site_label_D
_geom_hbond_atom_site_label_H
_geom_hbond_atom_site_label_A
_geom_hbond_distance_DH
_geom_hbond_distance_HA
_geom_hbond_distance_DA
_geom_hbond_angle_DHA
_geom_hbond_site_symmetry_A
O1 H1D F5 0.85 2.13 2.9003(15) 149.7 1_655
O1 H1E F8 0.85 2.05 2.8516(17) 158.0 .
N1 H1A O1 0.91 1.91 2.8159(18) 178.6 .
N1 H1B F4 0.91 2.42 3.0436(16) 125.5 1_655
N1 H1B F8 0.91 2.30 3.0301(18) 136.7 2_755
N1 H1C F3 0.91 2.03 2.7914(16) 140.2 .
N1 H1C F7 0.91 2.42 3.0078(17) 122.1 2_655
N2 H2A F5 0.91 2.19 3.0646(17) 161.8 1_655
N2 H2B F1 0.91 2.26 2.9591(16) 133.4 1_545
N2 H2B F6 0.91 2.17 2.9466(18) 142.9 .
N2 H2C F4 0.91 1.98 2.8585(16) 161.3 1_645

loop_
_geom_torsion_atom_site_label_1
_geom_torsion_atom_site_label_2
_geom_torsion_atom_site_label_3
_geom_torsion_atom_site_label_4
_geom_torsion
_geom_torsion_site_symmetry_1
_geom_torsion_site_symmetry_2
_geom_torsion_site_symmetry_3
_geom_torsion_site_symmetry_4
C1 C2 C3 C4 0.4(2) . . . .
C1 C2 C7 N1 104.09(16) . . . .
C1 C6 C8 N2 -89.43(17) . . . .
C2 C1 C6 C5 1.6(2) . . . .
C2 C1 C6 C8 -176.32(13) . . . .
C2 C3 C4 C5 1.2(2) . . . .
C3 C2 C7 N1 -80.68(18) . . . .
C3 C4 C5 C6 -1.4(2) . . . .
C4 C5 C6 C1 0.0(2) . . . .
C4 C5 C6 C8 177.93(13) . . . .
C5 C6 C8 N2 92.64(17) . . . .
C6 C1 C2 C3 -1.8(2) . . . .
C6 C1 C2 C7 173.46(13) . . . .
C7 C2 C3 C4 -174.86(13) . . . .

_cod_database_fobs_code 1565986
